data_7246754
loop_
_publ_author_name
'Zhou, Fuli'
'Body, Carole'
'Robeyns, Koen'
'Leyssens, Tom'
'Shemchuk, Oleksii'

_publ_section_title
;
 On the pairwise cocrystallization of racemic compounds
;
_journal_issue 20
_journal_name_full CrystEngComm
_journal_page_first 3060
_journal_page_last 3065
_journal_paper_doi 10.1039/D3CE00226H
_journal_volume 25
_journal_year 2023
_chemical_formula_moiety 'C8 H8 O3, C5 H9 N O2'
_chemical_formula_sum 'C13 H17 N O5'
_chemical_formula_weight 267.27
_space_group_crystal_system triclinic
_space_group_IT_number 2
_space_group_name_Hall '-P 1'
_space_group_name_H-M_alt 'P -1'
_atom_sites_solution_hydrogens geom
_atom_sites_solution_primary 'dual space'
_audit_creation_method SHELXL-2018/3
_audit_update_record
;
2023-03-09 deposited with the CCDC.	2023-04-28 downloaded from the CCDC.
;
_cell_angle_alpha 103.74(2)
_cell_angle_beta 99.820(18)
_cell_angle_gamma 105.63(2)
_cell_formula_units_Z 2
_cell_length_a 7.0962(13)
_cell_length_b 8.306(2)
_cell_length_c 12.120(3)
_cell_measurement_reflns_used 1521
_cell_measurement_temperature 293(2)
_cell_measurement_theta_max 25.8760
_cell_measurement_theta_min 2.6540
_cell_volume 646.9(3)
_computing_cell_refinement
;
CrysAlisPro, Agilent Technologies,
Version 1.171.37.35 (release 13-08-2014 CrysAlis171 .NET)
(compiled Aug 13 2014,18:06:01)
;
_computing_data_collection MAR
_computing_data_reduction
;
CrysAlisPro, Agilent Technologies,
Version 1.171.37.35 (release 13-08-2014 CrysAlis171 .NET)
(compiled Aug 13 2014,18:06:01)
;
_computing_molecular_graphics 'MERCURY (Macrae et al., 2008)'
_computing_publication_material
;
'MERCURY (Macrae et al., 2008), Platon (Spek, 2009)'
;
_computing_structure_refinement 'SHELXL-2018/3 (Sheldrick, 2018)'
_computing_structure_solution 'SHELXT (Sheldrick, 2015)'
_diffrn_ambient_temperature 293(2)
_diffrn_measured_fraction_theta_full 0.980
_diffrn_measured_fraction_theta_max 0.973
_diffrn_measurement_device_type 'MAR345 image plate'
_diffrn_measurement_method
;
'60 images, \D\F 3.0\% '
'60 images, \D\F 3.0\% (2nd orientation)'
;
_diffrn_radiation_type MoK\a
_diffrn_radiation_wavelength 0.71073
_diffrn_reflns_av_R_equivalents 0.0546
_diffrn_reflns_av_unetI/netI 0.0366
_diffrn_reflns_Laue_measured_fraction_full 0.980
_diffrn_reflns_Laue_measured_fraction_max 0.973
_diffrn_reflns_limit_h_max 8
_diffrn_reflns_limit_h_min -8
_diffrn_reflns_limit_k_max 10
_diffrn_reflns_limit_k_min -10
_diffrn_reflns_limit_l_max 14
_diffrn_reflns_limit_l_min -15
_diffrn_reflns_number 8814
_diffrn_reflns_point_group_measured_fraction_full 0.980
_diffrn_reflns_point_group_measured_fraction_max 0.973
_diffrn_reflns_theta_full 25.242
_diffrn_reflns_theta_max 26.212
_diffrn_reflns_theta_min 2.668
_diffrn_source 'Incoatec microfocus source'
_exptl_absorpt_coefficient_mu 0.106
_exptl_absorpt_correction_T_max 1.00000
_exptl_absorpt_correction_T_min 0.79878
_exptl_absorpt_correction_type multi-scan
_exptl_absorpt_process_details
;
CrysAlisPro, Agilent Technologies,
Version 1.171.37.35 (release 13-08-2014 CrysAlis171 .NET)
(compiled Aug 13 2014,18:06:01)
Empirical absorption correction using spherical harmonics,
 implemented in SCALE3 ABSPACK scaling algorithm.
;
_exptl_crystal_colour colourless
_exptl_crystal_density_diffrn 1.372
_exptl_crystal_description block
_exptl_crystal_F_000 284
_exptl_crystal_size_max 0.40
_exptl_crystal_size_mid 0.15
_exptl_crystal_size_min 0.10
_refine_diff_density_max 0.373
_refine_diff_density_min -0.212
_refine_diff_density_rms 0.048
_refine_ls_extinction_method none
_refine_ls_goodness_of_fit_ref 1.068
_refine_ls_hydrogen_treatment mixed
_refine_ls_matrix_type full
_refine_ls_number_parameters 195
_refine_ls_number_reflns 2534
_refine_ls_number_restraints 60
_refine_ls_restrained_S_all 1.071
_refine_ls_R_factor_all 0.0715
_refine_ls_R_factor_gt 0.0590
_refine_ls_shift/su_max 0.000
_refine_ls_shift/su_mean 0.000
_refine_ls_structure_factor_coef Fsqd
_refine_ls_weighting_details 'w=1/[\s^2^(Fo^2^)+(0.0841P)^2^+0.3023P] where P=(Fo^2^+2Fc^2^)/3'
_refine_ls_weighting_scheme calc
_refine_ls_wR_factor_gt 0.1638
_refine_ls_wR_factor_ref 0.1740
_reflns_Friedel_coverage 0.000
_reflns_number_gt 2040
_reflns_number_total 2534
_reflns_threshold_expression 'I > 2\s(I)'
_cod_data_source_file d3ce00226h2.cif
_cod_data_source_block Alex_RS-DL
_cod_depositor_comments 'Adding full bibliography for 7246740--7246756.cif.'
_cod_database_code 7246754
_shelx_shelxl_version_number 2018/3
_shelx_space_group_comment
;
The symmetry employed for this shelxl refinement is uniquely defined
by the following loop, which should always be used as a source of
symmetry information in preference to the above space-group names.
They are only intended as comments.
;

loop_
_space_group_symop_operation_xyz
'x, y, z'
'-x, -y, -z'

loop_
_atom_site_label
_atom_site_type_symbol
_atom_site_fract_x
_atom_site_fract_y
_atom_site_fract_z
_atom_site_U_iso_or_equiv
_atom_site_adp_type
_atom_site_occupancy
_atom_site_site_symmetry_order
_atom_site_calc_flag
_atom_site_refinement_flags_posn
_atom_site_refinement_flags_adp
_atom_site_refinement_flags_occupancy
_atom_site_disorder_assembly
_atom_site_disorder_group
N1 N 0.4929(3) -0.0376(2) 0.64126(16) 0.0380(4) Uani 1 1 d . . . . .
H1A H 0.457208 -0.136378 0.582607 0.046 Uiso 1 1 calc R U . . .
H1AB H 0.547509 0.051534 0.615536 0.046 Uiso 1 1 calc R U . . .
C2 C 0.6427(4) -0.0434(4) 0.7425(2) 0.0497(6) Uani 1 1 d . . . . .
H2A H 0.690304 -0.142451 0.719619 0.060 Uiso 1 1 calc R U . . .
H2AB H 0.757856 0.063295 0.770705 0.060 Uiso 1 1 calc R U . . .
C3 C 0.5305(5) -0.0616(4) 0.8348(3) 0.0647(8) Uani 1 1 d . . . . .
H3A H 0.621030 -0.007972 0.912639 0.078 Uiso 1 1 calc R U . . .
H3AB H 0.462068 -0.183858 0.825495 0.078 Uiso 1 1 calc R U . . .
C4 C 0.3798(5) 0.0340(4) 0.8145(2) 0.0603(7) Uani 1 1 d . . . . .
H4A H 0.267265 -0.004061 0.848168 0.072 Uiso 1 1 calc R U . . .
H4AB H 0.443401 0.159702 0.848301 0.072 Uiso 1 1 calc R U . . .
C5 C 0.3105(3) -0.0155(3) 0.6824(2) 0.0411(5) Uani 1 1 d . . . . .
H5 H 0.204219 -0.129948 0.654836 0.049 Uiso 1 1 calc R U . . .
C6 C 0.2287(3) 0.1125(3) 0.6334(2) 0.0421(5) Uani 1 1 d . . . . .
O7 O 0.2985(3) 0.1568(2) 0.55247(16) 0.0498(5) Uani 1 1 d . . . . .
O8 O 0.1017(3) 0.1593(3) 0.67848(19) 0.0661(6) Uani 1 1 d . . . . .
C11 C 0.1461(11) 0.484(3) 0.2460(9) 0.0404(13) Uani 0.733(13) 1 d D U P A 1
C12 C 0.3307(10) 0.4932(19) 0.2203(7) 0.0487(10) Uani 0.733(13) 1 d D U P A 1
H12 H 0.449130 0.548528 0.279773 0.058 Uiso 0.733(13) 1 calc R U P A 1
C13 C 0.3412(11) 0.4208(12) 0.1068(6) 0.0602(15) Uani 0.733(13) 1 d D U P A 1
H13 H 0.466410 0.426537 0.091330 0.072 Uiso 0.733(13) 1 calc R U P A 1
C14 C 0.1716(13) 0.3422(11) 0.0187(5) 0.0793(18) Uani 0.733(13) 1 d D U P A 1
H14 H 0.179251 0.291169 -0.056791 0.095 Uiso 0.733(13) 1 calc R U P A 1
C15 C -0.0117(11) 0.3384(10) 0.0415(5) 0.0910(19) Uani 0.733(13) 1 d D U P A 1
H15 H -0.128604 0.287626 -0.019332 0.109 Uiso 0.733(13) 1 calc R U P A 1
C16 C -0.0248(9) 0.4099(9) 0.1551(5) 0.0667(14) Uani 0.733(13) 1 d D U P A 1
H16 H -0.150066 0.407263 0.169386 0.080 Uiso 0.733(13) 1 calc R U P A 1
C11B C 0.171(3) 0.485(9) 0.251(3) 0.0404(13) Uani 0.267(13) 1 d D . P A 2
C12B C 0.368(3) 0.514(6) 0.2400(19) 0.0487(10) Uani 0.267(13) 1 d D . P A 2
H12B H 0.475486 0.575321 0.305410 0.058 Uiso 0.267(13) 1 calc R U P A 2
C13B C 0.404(2) 0.452(4) 0.132(2) 0.0602(15) Uani 0.267(13) 1 d D . P A 2
H13B H 0.535740 0.481104 0.123006 0.072 Uiso 0.267(13) 1 calc R U P A 2
C14B C 0.249(3) 0.349(3) 0.0387(16) 0.0793(18) Uani 0.267(13) 1 d D . P A 2
H14B H 0.273368 0.314287 -0.034895 0.095 Uiso 0.267(13) 1 calc R U P A 2
C15B C 0.056(3) 0.295(3) 0.0519(14) 0.0910(19) Uani 0.267(13) 1 d D . P A 2
H15B H -0.048141 0.214075 -0.009972 0.109 Uiso 0.267(13) 1 calc R U P A 2
C16B C 0.019(2) 0.364(2) 0.1598(14) 0.0667(14) Uani 0.267(13) 1 d D . P A 2
H16B H -0.111531 0.326918 0.169914 0.080 Uiso 0.267(13) 1 calc R U P A 2
C17 C 0.1304(3) 0.5656(3) 0.3679(2) 0.0366(5) Uani 1 1 d . . . . .
H17 H -0.013893 0.535320 0.365576 0.044 Uiso 0.733(13) 1 calc R U P A 1
H17B H -0.015891 0.530747 0.359697 0.044 Uiso 0.267(13) 1 calc R U P A 2
O18 O 0.2112(2) 0.75127(18) 0.40453(15) 0.0419(4) Uani 1 1 d . . . . .
H18 H 0.109(4) 0.7980(17) 0.384(2) 0.063 Uiso 1 1 calc R U . . .
C19 C 0.2270(3) 0.4969(3) 0.4610(2) 0.0356(5) Uani 1 1 d . . . . .
O20 O 0.1554(3) 0.32516(19) 0.43065(16) 0.0452(4) Uani 1 1 d . . . . .
H20 H 0.207(4) 0.2899(15) 0.484(3) 0.068 Uiso 1 1 calc R U . . .
O21 O 0.3462(3) 0.5895(2) 0.55177(15) 0.0467(4) Uani 1 1 d . . . . .

loop_
_atom_site_aniso_label
_atom_site_aniso_U_11
_atom_site_aniso_U_22
_atom_site_aniso_U_33
_atom_site_aniso_U_23
_atom_site_aniso_U_13
_atom_site_aniso_U_12
N1 0.0479(11) 0.0320(9) 0.0447(10) 0.0161(8) 0.0173(9) 0.0224(8)
C2 0.0499(14) 0.0570(15) 0.0547(15) 0.0262(12) 0.0142(12) 0.0279(12)
C3 0.080(2) 0.077(2) 0.0614(17) 0.0375(15) 0.0252(15) 0.0457(17)
C4 0.085(2) 0.0699(18) 0.0578(16) 0.0331(14) 0.0381(15) 0.0510(16)
C5 0.0449(12) 0.0320(11) 0.0569(14) 0.0190(10) 0.0185(11) 0.0205(9)
C6 0.0437(12) 0.0339(11) 0.0545(14) 0.0161(10) 0.0103(11) 0.0208(9)
O7 0.0621(11) 0.0435(9) 0.0639(11) 0.0307(8) 0.0240(9) 0.0313(8)
O8 0.0717(13) 0.0775(14) 0.0868(14) 0.0428(11) 0.0375(11) 0.0572(11)
C11 0.048(2) 0.0322(11) 0.0473(16) 0.0174(14) 0.0141(18) 0.017(3)
C12 0.054(3) 0.052(4) 0.050(3) 0.019(3) 0.018(2) 0.027(3)
C13 0.081(4) 0.063(4) 0.060(4) 0.026(3) 0.034(3) 0.043(4)
C14 0.109(5) 0.083(3) 0.054(3) 0.011(2) 0.025(3) 0.050(4)
C15 0.087(4) 0.104(4) 0.058(2) -0.003(2) -0.007(3) 0.032(3)
C16 0.058(3) 0.074(4) 0.064(2) 0.010(2) 0.0071(19) 0.028(2)
C11B 0.048(2) 0.0322(11) 0.0473(16) 0.0174(14) 0.0141(18) 0.017(3)
C12B 0.054(3) 0.052(4) 0.050(3) 0.019(3) 0.018(2) 0.027(3)
C13B 0.081(4) 0.063(4) 0.060(4) 0.026(3) 0.034(3) 0.043(4)
C14B 0.109(5) 0.083(3) 0.054(3) 0.011(2) 0.025(3) 0.050(4)
C15B 0.087(4) 0.104(4) 0.058(2) -0.003(2) -0.007(3) 0.032(3)
C16B 0.058(3) 0.074(4) 0.064(2) 0.010(2) 0.0071(19) 0.028(2)
C17 0.0375(11) 0.0299(11) 0.0508(13) 0.0188(9) 0.0154(10) 0.0155(9)
O18 0.0495(9) 0.0284(8) 0.0593(10) 0.0198(7) 0.0185(8) 0.0220(7)
C19 0.0391(11) 0.0305(11) 0.0487(13) 0.0180(10) 0.0197(10) 0.0190(9)
O20 0.0546(10) 0.0304(8) 0.0561(10) 0.0215(7) 0.0105(8) 0.0174(7)
O21 0.0597(10) 0.0351(8) 0.0485(10) 0.0152(7) 0.0090(8) 0.0210(8)

loop_
_atom_type_symbol
_atom_type_description
_atom_type_scat_dispersion_real
_atom_type_scat_dispersion_imag
_atom_type_scat_source
C C 0.0033 0.0016 'International Tables Vol C Tables 4.2.6.8 and 6.1.1.4'
H H 0.0000 0.0000 'International Tables Vol C Tables 4.2.6.8 and 6.1.1.4'
N N 0.0061 0.0033 'International Tables Vol C Tables 4.2.6.8 and 6.1.1.4'
O O 0.0106 0.0060 'International Tables Vol C Tables 4.2.6.8 and 6.1.1.4'

loop_
_geom_angle_atom_site_label_1
_geom_angle_atom_site_label_2
_geom_angle_atom_site_label_3
_geom_angle
_geom_angle_site_symmetry_1
_geom_angle_site_symmetry_3
_geom_angle_publ_flag
C2 N1 C5 108.32(18) . . ?
C2 N1 H1A 110.0 . . ?
C5 N1 H1A 110.0 . . ?
C2 N1 H1AB 110.0 . . ?
C5 N1 H1AB 110.0 . . ?
H1A N1 H1AB 108.4 . . ?
C3 C2 N1 105.2(2) . . ?
C3 C2 H2A 110.7 . . ?
N1 C2 H2A 110.7 . . ?
C3 C2 H2AB 110.7 . . ?
N1 C2 H2AB 110.7 . . ?
H2A C2 H2AB 108.8 . . ?
C2 C3 C4 103.7(2) . . ?
C2 C3 H3A 111.0 . . ?
C4 C3 H3A 111.0 . . ?
C2 C3 H3AB 111.0 . . ?
C4 C3 H3AB 111.0 . . ?
H3A C3 H3AB 109.0 . . ?
C5 C4 C3 103.8(2) . . ?
C5 C4 H4A 111.0 . . ?
C3 C4 H4A 111.0 . . ?
C5 C4 H4AB 111.0 . . ?
C3 C4 H4AB 111.0 . . ?
H4A C4 H4AB 109.0 . . ?
N1 C5 C4 104.02(19) . . ?
N1 C5 C6 112.17(18) . . ?
C4 C5 C6 116.01(19) . . ?
N1 C5 H5 108.1 . . ?
C4 C5 H5 108.1 . . ?
C6 C5 H5 108.1 . . ?
O8 C6 O7 128.1(2) . . ?
O8 C6 C5 115.5(2) . . ?
O7 C6 C5 116.40(19) . . ?
C16 C11 C12 118.1(5) . . ?
C16 C11 C17 119.8(5) . . ?
C12 C11 C17 121.9(5) . . ?
C11 C12 C13 120.8(4) . . ?
C11 C12 H12 119.6 . . ?
C13 C12 H12 119.6 . . ?
C14 C13 C12 120.7(4) . . ?
C14 C13 H13 119.7 . . ?
C12 C13 H13 119.7 . . ?
C13 C14 C15 119.4(4) . . ?
C13 C14 H14 120.3 . . ?
C15 C14 H14 120.3 . . ?
C14 C15 C16 120.6(4) . . ?
C14 C15 H15 119.7 . . ?
C16 C15 H15 119.7 . . ?
C11 C16 C15 120.4(5) . . ?
C11 C16 H16 119.8 . . ?
C15 C16 H16 119.8 . . ?
C16B C11B C12B 118.0(13) . . ?
C16B C11B C17 121.2(15) . . ?
C12B C11B C17 120.2(13) . . ?
C11B C12B C13B 120.1(11) . . ?
C11B C12B H12B 119.9 . . ?
C13B C12B H12B 119.9 . . ?
C14B C13B C12B 120.2(11) . . ?
C14B C13B H13B 119.9 . . ?
C12B C13B H13B 119.9 . . ?
C13B C14B C15B 120.5(10) . . ?
C13B C14B H14B 119.7 . . ?
C15B C14B H14B 119.7 . . ?
C14B C15B C16B 119.0(10) . . ?
C14B C15B H15B 120.5 . . ?
C16B C15B H15B 120.5 . . ?
C11B C16B C15B 120.8(11) . . ?
C11B C16B H16B 119.6 . . ?
C15B C16B H16B 119.6 . . ?
O18 C17 C11 112.8(11) . . ?
O18 C17 C19 108.82(18) . . ?
C11 C17 C19 113.8(11) . . ?
O18 C17 C11B 112(3) . . ?
C19 C17 C11B 109(3) . . ?
O18 C17 H17 107.0 . . ?
C11 C17 H17 107.0 . . ?
C19 C17 H17 107.0 . . ?
O18 C17 H17B 109.1 . . ?
C19 C17 H17B 109.1 . . ?
C11B C17 H17B 109.1 . . ?
C17 O18 H18 109.5 . . ?
O21 C19 O20 125.3(2) . . ?
O21 C19 C17 123.86(19) . . ?
O20 C19 C17 110.77(19) . . ?
C19 O20 H20 109.5 . . ?

loop_
_geom_bond_atom_site_label_1
_geom_bond_atom_site_label_2
_geom_bond_distance
_geom_bond_site_symmetry_2
_geom_bond_publ_flag
N1 C2 1.500(3) . ?
N1 C5 1.504(3) . ?
N1 H1A 0.8900 . ?
N1 H1AB 0.8900 . ?
C2 C3 1.492(4) . ?
C2 H2A 0.9700 . ?
C2 H2AB 0.9700 . ?
C3 C4 1.516(4) . ?
C3 H3A 0.9700 . ?
C3 H3AB 0.9700 . ?
C4 C5 1.511(4) . ?
C4 H4A 0.9700 . ?
C4 H4AB 0.9700 . ?
C5 C6 1.528(3) . ?
C5 H5 0.9800 . ?
C6 O8 1.232(3) . ?
C6 O7 1.258(3) . ?
C11 C16 1.372(8) . ?
C11 C12 1.384(4) . ?
C11 C17 1.508(7) . ?
C12 C13 1.387(5) . ?
C12 H12 0.9300 . ?
C13 C14 1.350(6) . ?
C13 H13 0.9300 . ?
C14 C15 1.369(7) . ?
C14 H14 0.9300 . ?
C15 C16 1.393(6) . ?
C15 H15 0.9300 . ?
C16 H16 0.9300 . ?
C11B C16B 1.371(11) . ?
C11B C12B 1.384(8) . ?
C11B C17 1.530(17) . ?
C12B C13B 1.386(9) . ?
C12B H12B 0.9300 . ?
C13B C14B 1.351(10) . ?
C13B H13B 0.9300 . ?
C14B C15B 1.371(10) . ?
C14B H14B 0.9300 . ?
C15B C16B 1.397(10) . ?
C15B H15B 0.9300 . ?
C16B H16B 0.9300 . ?
C17 O18 1.419(2) . ?
C17 C19 1.524(3) . ?
C17 H17 0.9800 . ?
C17 H17B 0.9800 . ?
O18 H18 0.94(3) . ?
C19 O21 1.203(3) . ?
C19 O20 1.313(3) . ?
O20 H20 0.84(3) . ?

loop_
_geom_torsion_atom_site_label_1
_geom_torsion_atom_site_label_2
_geom_torsion_atom_site_label_3
_geom_torsion_atom_site_label_4
_geom_torsion
_geom_torsion_site_symmetry_1
_geom_torsion_site_symmetry_2
_geom_torsion_site_symmetry_3
_geom_torsion_site_symmetry_4
_geom_torsion_publ_flag
C5 N1 C2 C3 11.3(3) . . . . ?
N1 C2 C3 C4 -31.1(3) . . . . ?
C2 C3 C4 C5 39.5(3) . . . . ?
C2 N1 C5 C4 13.1(2) . . . . ?
C2 N1 C5 C6 139.2(2) . . . . ?
C3 C4 C5 N1 -32.0(3) . . . . ?
C3 C4 C5 C6 -155.7(2) . . . . ?
N1 C5 C6 O8 -168.3(2) . . . . ?
C4 C5 C6 O8 -49.0(3) . . . . ?
N1 C5 C6 O7 11.7(3) . . . . ?
C4 C5 C6 O7 131.1(2) . . . . ?
C16 C11 C12 C13 -3(3) . . . . ?
C17 C11 C12 C13 -178.4(17) . . . . ?
C11 C12 C13 C14 1(2) . . . . ?
C12 C13 C14 C15 1.7(15) . . . . ?
C13 C14 C15 C16 -2.0(11) . . . . ?
C12 C11 C16 C15 3(3) . . . . ?
C17 C11 C16 C15 178.2(14) . . . . ?
C14 C15 C16 C11 -0.5(17) . . . . ?
C16B C11B C12B C13B 14(10) . . . . ?
C17 C11B C12B C13B -175(5) . . . . ?
C11B C12B C13B C14B -6(7) . . . . ?
C12B C13B C14B C15B -4(5) . . . . ?
C13B C14B C15B C16B 7(4) . . . . ?
C12B C11B C16B C15B -11(9) . . . . ?
C17 C11B C16B C15B 178(4) . . . . ?
C14B C15B C16B C11B 1(5) . . . . ?
C16 C11 C17 O18 -108(2) . . . . ?
C12 C11 C17 O18 66(3) . . . . ?
C16 C11 C17 C19 126.9(19) . . . . ?
C12 C11 C17 C19 -58(3) . . . . ?
C16B C11B C17 O18 -129(6) . . . . ?
C12B C11B C17 O18 60(7) . . . . ?
C16B C11B C17 C19 110(6) . . . . ?
C12B C11B C17 C19 -61(7) . . . . ?
O18 C17 C19 O21 2.6(3) . . . . ?
C11 C17 C19 O21 129.3(7) . . . . ?
C11B C17 C19 O21 124.8(18) . . . . ?
O18 C17 C19 O20 179.67(17) . . . . ?
C11 C17 C19 O20 -53.6(7) . . . . ?
C11B C17 C19 O20 -58.1(18) . . . . ?
